data_2229237
loop_
_publ_author_name
'Mu, Xiao-Long'

_publ_section_title
;
 <i>catena</i>-Poly[[[aquachloridomanganese(II)]-bis[\m-1,1'-(oxydi-<i>p</i>-phenylene)di-1<i>H</i>-imidazole-\k^2^<i>N</i>^3^:<i>N</i>^3'^]]
 chloride dimethylformamide monosolvate monohydrate]
;
_journal_coeditor_code SU2233
_journal_issue 2
_journal_name_full 'Acta Crystallographica Section E'
_journal_page_first m166
_journal_page_last m167
_journal_paper_doi 10.1107/S1600536810054383
_journal_volume 67
_journal_year 2011
_chemical_formula_iupac '[Mn Cl (C18 H14 N4 O)2 (H2 O)] Cl, C3 H7 N O, H2 O'
_chemical_formula_moiety 'C39 H39 Cl2 Mn N9 O5'
_chemical_formula_sum 'C39 H39 Cl2 Mn N9 O5'
_chemical_formula_weight 839.63
_chemical_name_systematic
;
<i>catena</i>-Poly[[[aquachloridomanganese(II)]-bis[\m-1,1'-(oxydi-<i>p</i>-
phenylene)di-1<i>H</i>-imidazole-\k^2^<i>N</i>^3^:<i>N</i>^3'^]] chloride
dimethylformamide monosolvate monohydrate]
;
_space_group_IT_number 2
_symmetry_cell_setting triclinic
_symmetry_space_group_name_Hall '-P 1'
_symmetry_space_group_name_H-M 'P -1'
_atom_sites_solution_hydrogens geom
_atom_sites_solution_primary direct
_atom_sites_solution_secondary difmap
_audit_creation_method SHELXL-97
_cell_angle_alpha 74.801(2)
_cell_angle_beta 69.388(2)
_cell_angle_gamma 85.582(2)
_cell_formula_units_Z 2
_cell_length_a 12.6167(14)
_cell_length_b 12.6183(14)
_cell_length_c 13.5274(15)
_cell_measurement_reflns_used 4541
_cell_measurement_temperature 273(2)
_cell_measurement_theta_max 27.40
_cell_measurement_theta_min 2.29
_cell_volume 1944.9(4)
_computing_cell_refinement 'SAINT (Bruker, 2007)'
_computing_data_collection 'SMART (Bruker, 2007)'
_computing_data_reduction 'SAINT (Bruker, 2007)'
_computing_molecular_graphics 'SHELXTL (Sheldrick, 2008)'
_computing_publication_material 'SHELXTL (Sheldrick, 2008)'
_computing_structure_refinement 'SHELXL97 (Sheldrick, 2008)'
_computing_structure_solution 'SHELXS97 (Sheldrick, 2008)'
_diffrn_ambient_temperature 273(2)
_diffrn_measured_fraction_theta_full 0.978
_diffrn_measured_fraction_theta_max 0.969
_diffrn_measurement_device_type 'Bruker SMART CCD area-detector'
_diffrn_measurement_method 'phi and omega scans'
_diffrn_radiation_monochromator graphite
_diffrn_radiation_source 'fine-focus sealed tube'
_diffrn_radiation_type MoK\a
_diffrn_radiation_wavelength 0.71073
_diffrn_reflns_av_R_equivalents 0.0471
_diffrn_reflns_av_sigmaI/netI 0.0434
_diffrn_reflns_limit_h_max 14
_diffrn_reflns_limit_h_min -15
_diffrn_reflns_limit_k_max 15
_diffrn_reflns_limit_k_min -12
_diffrn_reflns_limit_l_max 16
_diffrn_reflns_limit_l_min -16
_diffrn_reflns_number 10456
_diffrn_reflns_theta_full 25.00
_diffrn_reflns_theta_max 26.00
_diffrn_reflns_theta_min 1.72
_exptl_absorpt_coefficient_mu 0.533
_exptl_absorpt_correction_T_max 0.857
_exptl_absorpt_correction_T_min 0.843
_exptl_absorpt_correction_type multi-scan
_exptl_absorpt_process_details '(SADABS; Bruker, 2001)'
_exptl_crystal_colour colourless
_exptl_crystal_density_diffrn 1.434
_exptl_crystal_density_method 'not measured'
_exptl_crystal_description block
_exptl_crystal_F_000 870
_exptl_crystal_size_max 0.32
_exptl_crystal_size_mid 0.30
_exptl_crystal_size_min 0.29
_refine_diff_density_max 0.545
_refine_diff_density_min -0.421
_refine_ls_extinction_method none
_refine_ls_goodness_of_fit_ref 1.081
_refine_ls_hydrogen_treatment mixed
_refine_ls_matrix_type full
_refine_ls_number_parameters 517
_refine_ls_number_reflns 7427
_refine_ls_number_restraints 6
_refine_ls_restrained_S_all 1.083
_refine_ls_R_factor_all 0.0602
_refine_ls_R_factor_gt 0.0483
_refine_ls_shift/su_max 0.000
_refine_ls_shift/su_mean 0.000
_refine_ls_structure_factor_coef Fsqd
_refine_ls_weighting_details 'calc w=1/[\s^2^(Fo^2^)+(0.0723P)^2^] where P=(Fo^2^+2Fc^2^)/3'
_refine_ls_weighting_scheme calc
_refine_ls_wR_factor_gt 0.1294
_refine_ls_wR_factor_ref 0.1333
_reflns_number_gt 5475
_reflns_number_total 7427
_reflns_threshold_expression I>2sigma(I)
_cod_data_source_file su2233.cif
_cod_data_source_block I
_cod_database_code 2229237
_cod_database_fobs_code 2229237

loop_
_symmetry_equiv_pos_as_xyz
'x, y, z'
'-x, -y, -z'

loop_
_atom_site_aniso_label
_atom_site_aniso_U_11
_atom_site_aniso_U_22
_atom_site_aniso_U_33
_atom_site_aniso_U_12
_atom_site_aniso_U_13
_atom_site_aniso_U_23
Mn1 0.0548(2) 0.0355(2) 0.0343(2) 0.0009(2) -0.0104(2) -0.0032(2)
Cl1 0.0563(4) 0.0623(4) 0.0507(4) -0.0080(3) -0.0080(3) -0.0035(3)
O1 0.1391(19) 0.0409(10) 0.0501(12) 0.0153(11) -0.0398(12) -0.0088(8)
O2 0.1201(17) 0.0417(10) 0.0388(10) 0.0261(10) -0.0261(10) -0.0092(8)
O3 0.0631(12) 0.0446(10) 0.0442(10) -0.0052(9) 0.0009(8) -0.0111(8)
N1 0.0627(14) 0.0466(11) 0.0370(11) 0.0064(10) -0.0129(10) -0.0093(9)
N2 0.0541(12) 0.0433(11) 0.0392(11) 0.0091(9) -0.0153(10) -0.0088(9)
N3 0.0521(12) 0.0367(10) 0.0414(11) 0.0039(9) -0.0115(9) -0.0061(8)
N4 0.0667(14) 0.0382(11) 0.0427(12) 0.0023(10) -0.0131(10) -0.0051(9)
N5 0.0520(12) 0.0410(11) 0.0377(11) 0.0012(9) -0.0075(9) -0.0065(9)
N6 0.0436(11) 0.0415(10) 0.0360(10) 0.0045(8) -0.0110(8) -0.0083(8)
N7 0.0559(13) 0.0480(11) 0.0424(12) 0.0009(10) -0.0155(10) -0.0093(9)
N8 0.0494(12) 0.0455(11) 0.0468(12) 0.0013(9) -0.0207(10) -0.0086(9)
C1 0.0549(17) 0.0725(18) 0.0451(16) 0.0057(14) -0.0078(12) -0.0047(13)
C2 0.0600(16) 0.0605(16) 0.0391(14) -0.0027(13) -0.0164(12) -0.0065(12)
C3 0.0534(17) 0.085(2) 0.0570(18) 0.0036(15) -0.0198(14) -0.0089(15)
C4 0.0616(17) 0.0607(16) 0.0427(14) 0.0002(13) -0.0217(13) -0.0030(12)
C5 0.0632(16) 0.0364(12) 0.0405(13) 0.0110(11) -0.0204(12) -0.0101(10)
C6 0.0632(18) 0.087(2) 0.0526(17) 0.0195(15) -0.0246(14) -0.0165(15)
C7 0.083(2) 0.089(2) 0.0544(18) 0.0326(18) -0.0382(17) -0.0187(16)
C8 0.088(2) 0.0369(13) 0.0369(13) 0.0153(13) -0.0230(14) -0.0065(10)
C9 0.0710(18) 0.0526(16) 0.0446(15) -0.0004(13) -0.0158(13) -0.0033(12)
C10 0.0602(15) 0.0402(13) 0.0404(13) 0.0145(11) -0.0220(12) -0.0080(10)
C11 0.0502(14) 0.0429(13) 0.0418(13) 0.0116(10) -0.0166(11) -0.0152(10)
C12 0.089(2) 0.0469(14) 0.0353(13) 0.0180(13) -0.0226(13) -0.0103(11)
C13 0.086(2) 0.0427(13) 0.0432(14) 0.0161(13) -0.0233(14) -0.0146(11)
C14 0.0446(13) 0.0451(13) 0.0344(12) 0.0049(10) -0.0116(10) -0.0081(10)
C15 0.0454(13) 0.0397(12) 0.0399(13) 0.0055(10) -0.0155(10) -0.0072(10)
C16 0.0716(18) 0.0495(15) 0.0473(15) 0.0047(13) -0.0013(13) -0.0103(12)
C17 0.083(2) 0.0442(15) 0.0436(15) -0.0056(13) -0.0059(14) 0.0021(12)
C18 0.0585(15) 0.0408(13) 0.0435(14) 0.0051(11) -0.0099(11) -0.0062(11)
C19 0.0492(14) 0.0438(13) 0.0376(13) 0.0026(11) -0.0074(10) -0.0107(10)
C20 0.0611(16) 0.0463(14) 0.0350(13) 0.0012(12) -0.0054(11) -0.0036(11)
C21 0.0671(17) 0.0480(14) 0.0368(13) 0.0043(12) -0.0074(12) -0.0116(11)
C22 0.0477(14) 0.0391(12) 0.0423(13) 0.0064(10) -0.0176(11) -0.0080(10)
C23 0.134(3) 0.0428(15) 0.0407(15) 0.0193(17) -0.0119(17) -0.0138(12)
C24 0.148(3) 0.0470(16) 0.0349(15) 0.0156(18) -0.0157(17) -0.0068(12)
C25 0.0493(14) 0.0463(13) 0.0414(13) 0.0062(11) -0.0132(11) -0.0133(11)
C26 0.0583(15) 0.0448(13) 0.0491(15) 0.0110(11) -0.0198(12) -0.0183(11)
C27 0.0780(18) 0.0400(13) 0.0465(15) 0.0105(12) -0.0286(13) -0.0076(11)
C28 0.096(2) 0.0367(13) 0.0478(16) 0.0071(14) -0.0328(16) -0.0058(11)
C29 0.082(2) 0.160(4) 0.0516(19) -0.047(2) -0.0217(18) 0.000(2)
C30 0.082(2) 0.089(2) 0.066(2) 0.0223(19) -0.0447(19) -0.0168(17)
C31 0.0574(17) 0.090(2) 0.0640(19) 0.0093(15) -0.0315(15) -0.0129(16)
C32 0.065(2) 0.185(4) 0.0519(19) -0.045(2) -0.0275(16) 0.004(2)
C33 0.0572(15) 0.0385(12) 0.0489(15) 0.0020(11) -0.0242(12) -0.0061(11)
C34 0.0487(16) 0.112(3) 0.0601(19) -0.0149(16) -0.0154(14) -0.0175(18)
C35 0.0522(15) 0.0619(16) 0.0492(16) -0.0068(12) -0.0206(13) -0.0024(12)
C36 0.0571(17) 0.093(2) 0.0488(17) -0.0147(15) -0.0073(13) -0.0191(15)
O4 0.222(5) 0.140(3) 0.162(4) -0.001(3) -0.062(3) -0.076(3)
N9 0.127(3) 0.115(3) 0.144(4) 0.022(3) -0.058(3) -0.075(3)
C37 0.167(6) 0.189(6) 0.227(7) 0.055(5) -0.119(5) -0.118(6)
C38 0.183(6) 0.162(6) 0.181(6) -0.023(5) -0.039(5) -0.095(5)
C39 0.174(6) 0.112(4) 0.152(6) 0.013(4) -0.042(5) -0.076(4)
O5 0.132(3) 0.106(2) 0.111(2) -0.0022(18) -0.011(2) -0.020(2)
Cl2 0.0623(4) 0.0513(4) 0.0494(4) -0.0023(3) 0.0038(3) -0.0143(3)

loop_
_atom_site_type_symbol
_atom_site_label
_atom_site_fract_x
_atom_site_fract_y
_atom_site_fract_z
_atom_site_U_iso_or_equiv
_atom_site_thermal_displace_type
_atom_site_calc_flag
_atom_site_refinement_flags
_atom_site_occupancy
Mn Mn1 0.77799(3) 0.67916(3) 0.73266(3) 0.04410(10) Uani . . 1.000
Cl Cl1 0.96491(6) 0.77037(6) 0.59685(5) 0.0610(2) Uani . . 1.000
O O1 0.8288(2) -0.10963(14) 0.97544(16) 0.0760(8) Uani . . 1.000
O O2 0.67208(19) 1.45186(14) 0.49834(14) 0.0688(7) Uani . . 1.000
O O3 0.60727(16) 0.60189(14) 0.84342(14) 0.0557(6) Uani . . 1.000
N N1 0.83399(18) 1.64559(16) -0.12340(16) 0.0505(7) Uani . . 1.000
N N2 0.83490(17) 1.59740(15) 0.04514(15) 0.0465(7) Uani . . 1.000
N N3 0.65781(17) 1.01475(15) 0.72708(16) 0.0456(6) Uani . . 1.000
N N4 0.69914(18) 0.83954(15) 0.76500(16) 0.0519(7) Uani . . 1.000
N N5 0.83206(16) 0.50934(15) 0.71176(15) 0.0465(7) Uani . . 1.000
N N6 0.85574(16) 0.33001(15) 0.74462(15) 0.0416(6) Uani . . 1.000
N N7 0.71164(18) -0.29343(16) 1.59221(16) 0.0496(7) Uani . . 1.000
N N8 0.69930(17) -0.24606(16) 1.42776(16) 0.0467(7) Uani . . 1.000
C C1 0.9383(2) 1.6657(2) -0.1235(2) 0.0624(10) Uani . . 1.000
C C2 0.7740(2) 1.6045(2) -0.0203(2) 0.0544(9) Uani . . 1.000
C C3 0.9399(2) 1.6361(3) -0.0219(2) 0.0669(11) Uani . . 1.000
C C4 0.6801(2) 1.5476(2) 0.2179(2) 0.0559(9) Uani . . 1.000
C C5 0.7940(2) 1.55776(18) 0.16115(19) 0.0465(8) Uani . . 1.000
C C6 0.8683(3) 1.5293(3) 0.2169(2) 0.0676(11) Uani . . 1.000
C C7 0.8280(3) 1.4919(3) 0.3293(2) 0.0731(11) Uani . . 1.000
C C8 0.7149(3) 1.48293(19) 0.3842(2) 0.0549(9) Uani . . 1.000
C C9 0.6396(3) 1.5097(2) 0.3302(2) 0.0589(9) Uani . . 1.000
C C10 0.6700(2) 1.34167(18) 0.54990(19) 0.0469(8) Uani . . 1.000
C C11 0.6346(2) 1.31692(19) 0.66134(19) 0.0445(8) Uani . . 1.000
C C12 0.6999(2) 1.2599(2) 0.4957(2) 0.0577(9) Uani . . 1.000
C C13 0.6945(2) 1.1517(2) 0.5548(2) 0.0571(9) Uani . . 1.000
C C14 0.63090(19) 1.20996(18) 0.72022(19) 0.0425(7) Uani . . 1.000
C C15 0.66031(19) 1.12626(18) 0.66690(19) 0.0423(7) Uani . . 1.000
C C16 0.5957(2) 0.9700(2) 0.8342(2) 0.0620(9) Uani . . 1.000
C C17 0.6216(3) 0.8632(2) 0.8561(2) 0.0636(10) Uani . . 1.000
C C18 0.7187(2) 0.93270(19) 0.6901(2) 0.0509(8) Uani . . 1.000
C C19 0.8186(2) 0.41719(19) 0.78742(19) 0.0456(8) Uani . . 1.000
C C20 0.8798(2) 0.4799(2) 0.6154(2) 0.0519(8) Uani . . 1.000
C C21 0.8948(2) 0.3713(2) 0.6331(2) 0.0536(9) Uani . . 1.000
C C22 0.84856(19) 0.21715(18) 0.80412(19) 0.0432(8) Uani . . 1.000
C C23 0.7961(3) 0.1899(2) 0.9157(2) 0.0779(12) Uani . . 1.000
C C24 0.7895(3) 0.0817(2) 0.9744(2) 0.0825(12) Uani . . 1.000
C C25 0.8900(2) 0.13555(19) 0.7517(2) 0.0462(8) Uani . . 1.000
C C26 0.8822(2) 0.0267(2) 0.8120(2) 0.0497(8) Uani . . 1.000
C C27 0.8334(2) 0.0012(2) 0.9223(2) 0.0541(9) Uani . . 1.000
C C28 0.7946(3) -0.1378(2) 1.0886(2) 0.0593(10) Uani . . 1.000
C C29 0.8731(3) -0.1478(4) 1.1373(3) 0.1008(16) Uani . . 1.000
C C30 0.6857(3) -0.1647(3) 1.1507(3) 0.0754(12) Uani . . 1.000
C C31 0.6537(3) -0.1984(3) 1.2625(3) 0.0693(11) Uani . . 1.000
C C32 0.8403(3) -0.1825(4) 1.2488(3) 0.1027(16) Uani . . 1.000
C C33 0.7314(2) -0.20775(19) 1.3121(2) 0.0476(8) Uani . . 1.000
C C34 0.5980(2) -0.2919(3) 1.5001(3) 0.0744(13) Uani . . 1.000
C C35 0.7643(2) -0.2506(2) 1.4885(2) 0.0555(9) Uani . . 1.000
C C36 0.6072(2) -0.3191(3) 1.5991(2) 0.0682(10) Uani . . 1.000
O O4 0.7709(4) 0.3324(4) 0.0926(4) 0.168(2) Uani . . 1.000
N N9 0.6951(4) 0.1770(4) 0.2291(4) 0.1182(19) Uani . . 1.000
C C37 0.8015(5) 0.1377(5) 0.2378(5) 0.170(4) Uani . . 1.000
C C38 0.5998(6) 0.1098(5) 0.3003(5) 0.170(3) Uani . . 1.000
C C39 0.6847(6) 0.2690(5) 0.1628(5) 0.142(3) Uani . . 1.000
O O5 0.0859(3) 1.0060(3) 0.5680(3) 0.1261(14) Uani . . 1.000
Cl Cl2 0.53260(6) 0.35717(5) 0.92795(5) 0.0602(2) Uani . . 1.000
H H1 0.99960 1.69570 -0.18530 0.0750 Uiso calc R 1.000
H H2 0.69830 1.58280 0.00450 0.0650 Uiso calc R 1.000
H H3 1.00170 1.64100 -0.00090 0.0800 Uiso calc R 1.000
H H3A 0.563(2) 0.622(2) 0.8997(19) 0.0840 Uiso . . 1.000
H H3B 0.598(3) 0.5332(15) 0.853(2) 0.0840 Uiso . . 1.000
H H4 0.62940 1.56650 0.18050 0.0670 Uiso calc R 1.000
H H6 0.94590 1.53510 0.17900 0.0810 Uiso calc R 1.000
H H7 0.87840 1.47300 0.36710 0.0880 Uiso calc R 1.000
H H9 0.56210 1.50250 0.36840 0.0710 Uiso calc R 1.000
H H11 0.61310 1.37280 0.69730 0.0530 Uiso calc R 1.000
H H12 0.72360 1.27710 0.42000 0.0690 Uiso calc R 1.000
H H13 0.71400 1.09580 0.51870 0.0690 Uiso calc R 1.000
H H14 0.60870 1.19350 0.79590 0.0510 Uiso calc R 1.000
H H16 0.54520 1.00650 0.88260 0.0740 Uiso calc R 1.000
H H17 0.59120 0.81280 0.92320 0.0760 Uiso calc R 1.000
H H18 0.76920 0.94090 0.61910 0.0610 Uiso calc R 1.000
H H19 0.78720 0.41230 0.86190 0.0550 Uiso calc R 1.000
H H20 0.89910 0.52870 0.54670 0.0620 Uiso calc R 1.000
H H21 0.92550 0.33170 0.58070 0.0640 Uiso calc R 1.000
H H23 0.76510 0.24460 0.95170 0.0940 Uiso calc R 1.000
H H24 0.75490 0.06380 1.04990 0.0990 Uiso calc R 1.000
H H25 0.92330 0.15280 0.67610 0.0550 Uiso calc R 1.000
H H26 0.91060 -0.02870 0.77650 0.0600 Uiso calc R 1.000
H H29 0.94890 -0.13140 1.09540 0.1210 Uiso calc R 1.000
H H30 0.63170 -0.16050 1.11760 0.0910 Uiso calc R 1.000
H H31 0.57800 -0.21480 1.30440 0.0830 Uiso calc R 1.000
H H32 0.89470 -0.18870 1.28170 0.1240 Uiso calc R 1.000
H H34 0.53450 -0.30220 1.48370 0.0890 Uiso calc R 1.000
H H35 0.83920 -0.22590 1.45970 0.0670 Uiso calc R 1.000
H H36 0.54970 -0.35110 1.66360 0.0820 Uiso calc R 1.000
H H37A 0.85450 0.13770 0.16660 0.2550 Uiso calc R 1.000
H H37B 0.79180 0.06440 0.28380 0.2550 Uiso calc R 1.000
H H37C 0.82970 0.18470 0.26880 0.2550 Uiso calc R 1.000
H H38A 0.53170 0.14790 0.29720 0.2550 Uiso calc R 1.000
H H38B 0.60040 0.09310 0.37350 0.2550 Uiso calc R 1.000
H H38C 0.60270 0.04280 0.27840 0.2550 Uiso calc R 1.000
H H39 0.61220 0.29140 0.16490 0.1710 Uiso calc R 1.000
H H5A 0.020(3) 1.036(4) 0.569(5) 0.1890 Uiso . . 1.000
H H5B 0.075(4) 0.9290(15) 0.588(5) 0.1890 Uiso . . 1.000

loop_
_atom_type_symbol
_atom_type_description
_atom_type_scat_dispersion_real
_atom_type_scat_dispersion_imag
_atom_type_scat_source
C C 0.0033 0.0016 'International Tables Vol C Tables 4.2.6.8 and 6.1.1.4'
H H 0.0000 0.0000 'International Tables Vol C Tables 4.2.6.8 and 6.1.1.4'
Cl Cl 0.1484 0.1585 'International Tables Vol C Tables 4.2.6.8 and 6.1.1.4'
Mn Mn 0.3368 0.7283 'International Tables Vol C Tables 4.2.6.8 and 6.1.1.4'
N N 0.0061 0.0033 'International Tables Vol C Tables 4.2.6.8 and 6.1.1.4'
O O 0.0106 0.0060 'International Tables Vol C Tables 4.2.6.8 and 6.1.1.4'

loop_
_geom_angle_atom_site_label_1
_geom_angle_atom_site_label_2
_geom_angle_atom_site_label_3
_geom_angle_site_symmetry_1
_geom_angle_site_symmetry_2
_geom_angle_site_symmetry_3
_geom_angle
_geom_angle_publ_flag
Cl1 Mn1 O3 . . . 175.97(5) no
Cl1 Mn1 N4 . . . 93.74(6) no
Cl1 Mn1 N5 . . . 93.94(6) no
Cl1 Mn1 N1 . . 1_546 94.66(6) no
Cl1 Mn1 N7 . . 1_564 88.74(6) no
O3 Mn1 N4 . . . 85.63(7) no
O3 Mn1 N5 . . . 86.57(7) no
O3 Mn1 N1 . . 1_546 89.34(8) no
O3 Mn1 N7 . . 1_564 87.27(7) no
N4 Mn1 N5 . . . 172.07(8) no
N1 Mn1 N4 1_546 . . 91.75(8) no
N4 Mn1 N7 . . 1_564 88.75(8) no
N1 Mn1 N5 1_546 . . 89.60(7) no
N5 Mn1 N7 . . 1_564 89.44(7) no
N1 Mn1 N7 1_546 . 1_564 176.52(8) no
C27 O1 C28 . . . 117.9(2) no
C8 O2 C10 . . . 118.23(19) no
H3A O3 H3B . . . 109(2) no
Mn1 O3 H3B . . . 118(2) no
Mn1 O3 H3A . . . 125.6(18) no
H5A O5 H5B . . . 107(5) no
Mn1 N1 C2 1_564 . . 128.12(19) no
C1 N1 C2 . . . 104.9(2) no
Mn1 N1 C1 1_564 . . 127.02(16) no
C2 N2 C3 . . . 105.7(2) no
C3 N2 C5 . . . 128.5(2) no
C2 N2 C5 . . . 125.8(2) no
C16 N3 C18 . . . 105.9(2) no
C15 N3 C16 . . . 127.6(2) no
C15 N3 C18 . . . 126.5(2) no
Mn1 N4 C17 . . . 131.48(16) no
Mn1 N4 C18 . . . 123.34(17) no
C17 N4 C18 . . . 105.1(2) no
C19 N5 C20 . . . 104.9(2) no
Mn1 N5 C20 . . . 126.71(16) no
Mn1 N5 C19 . . . 128.22(16) no
C19 N6 C21 . . . 106.1(2) no
C21 N6 C22 . . . 127.4(2) no
C19 N6 C22 . . . 126.41(19) no
C35 N7 C36 . . . 104.8(2) no
Mn1 N7 C36 1_546 . . 126.59(16) no
Mn1 N7 C35 1_546 . . 128.65(19) no
C33 N8 C34 . . . 127.7(2) no
C33 N8 C35 . . . 127.4(2) no
C34 N8 C35 . . . 104.9(2) no
C38 N9 C39 . . . 121.6(6) no
C37 N9 C39 . . . 123.0(6) no
C37 N9 C38 . . . 115.4(5) no
N1 C1 C3 . . . 110.0(2) no
N1 C2 N2 . . . 112.0(2) no
N2 C3 C1 . . . 107.4(2) no
C5 C4 C9 . . . 120.8(3) no
N2 C5 C6 . . . 120.5(2) no
N2 C5 C4 . . . 120.3(2) no
C4 C5 C6 . . . 119.3(2) no
C5 C6 C7 . . . 120.1(3) no
C6 C7 C8 . . . 119.8(3) no
O2 C8 C7 . . . 120.8(3) no
O2 C8 C9 . . . 118.1(3) no
C7 C8 C9 . . . 121.0(2) no
C4 C9 C8 . . . 119.1(3) no
O2 C10 C11 . . . 115.6(2) no
O2 C10 C12 . . . 123.8(2) no
C11 C10 C12 . . . 120.6(2) no
C10 C11 C14 . . . 120.2(2) no
C10 C12 C13 . . . 119.4(2) no
C12 C13 C15 . . . 120.3(2) no
C11 C14 C15 . . . 120.0(2) no
C13 C15 C14 . . . 119.5(2) no
N3 C15 C13 . . . 119.9(2) no
N3 C15 C14 . . . 120.5(2) no
N3 C16 C17 . . . 106.8(2) no
N4 C17 C16 . . . 109.8(2) no
N3 C18 N4 . . . 112.4(2) no
N5 C19 N6 . . . 112.1(2) no
N5 C20 C21 . . . 110.9(2) no
N6 C21 C20 . . . 106.1(2) no
N6 C22 C23 . . . 119.4(2) no
N6 C22 C25 . . . 121.2(2) no
C23 C22 C25 . . . 119.4(2) no
C22 C23 C24 . . . 120.2(2) no
C23 C24 C27 . . . 120.3(2) no
C22 C25 C26 . . . 119.8(2) no
C25 C26 C27 . . . 120.3(2) no
C24 C27 C26 . . . 120.1(2) no
O1 C27 C24 . . . 123.7(2) no
O1 C27 C26 . . . 116.2(2) no
O1 C28 C30 . . . 121.0(3) no
O1 C28 C29 . . . 119.5(3) no
C29 C28 C30 . . . 119.2(3) no
C28 C29 C32 . . . 119.6(4) no
C28 C30 C31 . . . 120.7(4) no
C30 C31 C33 . . . 120.6(4) no
C29 C32 C33 . . . 121.9(4) no
N8 C33 C31 . . . 120.8(3) no
N8 C33 C32 . . . 121.1(3) no
C31 C33 C32 . . . 118.1(3) no
N8 C34 C36 . . . 107.1(3) no
N7 C35 N8 . . . 113.0(2) no
N7 C36 C34 . . . 110.3(2) no
C3 C1 H1 . . . 125.00 no
N1 C1 H1 . . . 125.00 no
N1 C2 H2 . . . 124.00 no
N2 C2 H2 . . . 124.00 no
N2 C3 H3 . . . 126.00 no
C1 C3 H3 . . . 126.00 no
C5 C4 H4 . . . 120.00 no
C9 C4 H4 . . . 120.00 no
C5 C6 H6 . . . 120.00 no
C7 C6 H6 . . . 120.00 no
C6 C7 H7 . . . 120.00 no
C8 C7 H7 . . . 120.00 no
C4 C9 H9 . . . 120.00 no
C8 C9 H9 . . . 121.00 no
C14 C11 H11 . . . 120.00 no
C10 C11 H11 . . . 120.00 no
C10 C12 H12 . . . 120.00 no
C13 C12 H12 . . . 120.00 no
C12 C13 H13 . . . 120.00 no
C15 C13 H13 . . . 120.00 no
C11 C14 H14 . . . 120.00 no
C15 C14 H14 . . . 120.00 no
C17 C16 H16 . . . 127.00 no
N3 C16 H16 . . . 127.00 no
N4 C17 H17 . . . 125.00 no
C16 C17 H17 . . . 125.00 no
N4 C18 H18 . . . 124.00 no
N3 C18 H18 . . . 124.00 no
N5 C19 H19 . . . 124.00 no
N6 C19 H19 . . . 124.00 no
C21 C20 H20 . . . 125.00 no
N5 C20 H20 . . . 125.00 no
N6 C21 H21 . . . 127.00 no
C20 C21 H21 . . . 127.00 no
C22 C23 H23 . . . 120.00 no
C24 C23 H23 . . . 120.00 no
C23 C24 H24 . . . 120.00 no
C27 C24 H24 . . . 120.00 no
C26 C25 H25 . . . 120.00 no
C22 C25 H25 . . . 120.00 no
C25 C26 H26 . . . 120.00 no
C27 C26 H26 . . . 120.00 no
C32 C29 H29 . . . 120.00 no
C28 C29 H29 . . . 120.00 no
C31 C30 H30 . . . 120.00 no
C28 C30 H30 . . . 120.00 no
C33 C31 H31 . . . 120.00 no
C30 C31 H31 . . . 120.00 no
C29 C32 H32 . . . 119.00 no
C33 C32 H32 . . . 119.00 no
N8 C34 H34 . . . 127.00 no
C36 C34 H34 . . . 126.00 no
N8 C35 H35 . . . 123.00 no
N7 C35 H35 . . . 124.00 no
N7 C36 H36 . . . 125.00 no
C34 C36 H36 . . . 125.00 no
O4 C39 N9 . . . 123.8(7) no
N9 C37 H37B . . . 109.00 no
N9 C37 H37C . . . 109.00 no
H37A C37 H37B . . . 110.00 no
H37A C37 H37C . . . 109.00 no
H37B C37 H37C . . . 109.00 no
N9 C37 H37A . . . 109.00 no
N9 C38 H38A . . . 109.00 no
N9 C38 H38C . . . 109.00 no
H38A C38 H38B . . . 110.00 no
H38A C38 H38C . . . 109.00 no
H38B C38 H38C . . . 109.00 no
N9 C38 H38B . . . 109.00 no
O4 C39 H39 . . . 118.00 no
N9 C39 H39 . . . 118.00 no

loop_
_geom_bond_atom_site_label_1
_geom_bond_atom_site_label_2
_geom_bond_site_symmetry_1
_geom_bond_site_symmetry_2
_geom_bond_distance
_geom_bond_publ_flag
Mn1 Cl1 . . 2.5535(9) no
Mn1 O3 . . 2.263(2) no
Mn1 N4 . . 2.264(2) no
Mn1 N5 . . 2.257(2) no
Mn1 N1 . 1_546 2.227(2) no
Mn1 N7 . 1_564 2.272(2) no
O1 C27 . . 1.390(3) no
O1 C28 . . 1.389(3) no
O2 C8 . . 1.399(3) no
O2 C10 . . 1.380(3) no
O3 H3B . . 0.85(2) no
O3 H3A . . 0.86(2) no
O4 C39 . . 1.317(9) no
O5 H5A . . 0.88(5) no
O5 H5B . . 0.95(3) no
N1 C2 . . 1.313(3) no
N1 C1 . . 1.359(4) no
N2 C3 . . 1.356(3) no
N2 C2 . . 1.345(3) no
N2 C5 . . 1.427(3) no
N3 C16 . . 1.368(3) no
N3 C18 . . 1.338(3) no
N3 C15 . . 1.425(3) no
N4 C18 . . 1.309(3) no
N4 C17 . . 1.365(3) no
N5 C20 . . 1.366(3) no
N5 C19 . . 1.309(3) no
N6 C21 . . 1.376(3) no
N6 C22 . . 1.432(3) no
N6 C19 . . 1.352(3) no
N7 C36 . . 1.347(4) no
N7 C35 . . 1.305(3) no
N8 C34 . . 1.365(4) no
N8 C35 . . 1.339(3) no
N8 C33 . . 1.426(3) no
N9 C37 . . 1.428(9) no
N9 C38 . . 1.416(9) no
N9 C39 . . 1.297(8) no
C1 C3 . . 1.333(4) no
C4 C9 . . 1.381(3) no
C4 C5 . . 1.368(4) no
C5 C6 . . 1.371(4) no
C6 C7 . . 1.382(3) no
C7 C8 . . 1.355(5) no
C8 C9 . . 1.364(5) no
C10 C12 . . 1.374(3) no
C10 C11 . . 1.368(3) no
C11 C14 . . 1.370(3) no
C12 C13 . . 1.383(4) no
C13 C15 . . 1.376(3) no
C14 C15 . . 1.387(3) no
C16 C17 . . 1.342(4) no
C20 C21 . . 1.338(4) no
C22 C25 . . 1.369(3) no
C22 C23 . . 1.376(3) no
C23 C24 . . 1.380(4) no
C24 C27 . . 1.360(4) no
C25 C26 . . 1.392(4) no
C26 C27 . . 1.357(3) no
C28 C30 . . 1.349(5) no
C28 C29 . . 1.352(5) no
C29 C32 . . 1.371(5) no
C30 C31 . . 1.375(5) no
C31 C33 . . 1.352(5) no
C32 C33 . . 1.349(5) no
C34 C36 . . 1.337(4) no
C1 H1 . . 0.9300 no
C2 H2 . . 0.9300 no
C3 H3 . . 0.9300 no
C4 H4 . . 0.9300 no
C6 H6 . . 0.9300 no
C7 H7 . . 0.9300 no
C9 H9 . . 0.9300 no
C11 H11 . . 0.9300 no
C12 H12 . . 0.9300 no
C13 H13 . . 0.9300 no
C14 H14 . . 0.9300 no
C16 H16 . . 0.9300 no
C17 H17 . . 0.9300 no
C18 H18 . . 0.9300 no
C19 H19 . . 0.9300 no
C20 H20 . . 0.9300 no
C21 H21 . . 0.9300 no
C23 H23 . . 0.9300 no
C24 H24 . . 0.9300 no
C25 H25 . . 0.9300 no
C26 H26 . . 0.9300 no
C29 H29 . . 0.9300 no
C30 H30 . . 0.9300 no
C31 H31 . . 0.9300 no
C32 H32 . . 0.9300 no
C34 H34 . . 0.9300 no
C35 H35 . . 0.9300 no
C36 H36 . . 0.9300 no
C37 H37C . . 0.9600 no
C37 H37A . . 0.9600 no
C37 H37B . . 0.9600 no
C38 H38A . . 0.9600 no
C38 H38B . . 0.9600 no
C38 H38C . . 0.9600 no
C39 H39 . . 0.9300 no

loop_
_geom_hbond_atom_site_label_D
_geom_hbond_atom_site_label_H
_geom_hbond_atom_site_label_A
_geom_hbond_site_symmetry_A
_geom_hbond_distance_DH
_geom_hbond_distance_HA
_geom_hbond_distance_DA
_geom_hbond_angle_DHA
_geom_hbond_publ_flag
O3 H3A Cl2 2_667 0.86(2) 2.29(2) 3.1306(19) 166(2) yes
O3 H3B Cl2 . 0.85(2) 2.27(2) 3.093(2) 162(3) yes
O5 H5A Cl1 2_676 0.89(2) 2.81(5) 3.282(3) 114(4) yes
O5 H5B Cl1 1_455 0.95(3) 2.48(4) 3.316(4) 148(5) yes
C17 H17 Cl2 2_667 0.93 2.67 3.553(3) 159 yes
C18 H18 O5 2_676 0.93 2.50 3.418(5) 170 yes
C23 H23 O4 1_556 0.93 2.47 3.270(6) 145 yes
C35 H35 Cl1 1_546 0.93 2.82 3.398(3) 121 yes

loop_
_geom_torsion_atom_site_label_1
_geom_torsion_atom_site_label_2
_geom_torsion_atom_site_label_3
_geom_torsion_atom_site_label_4
_geom_torsion_site_symmetry_1
_geom_torsion_site_symmetry_2
_geom_torsion_site_symmetry_3
_geom_torsion_site_symmetry_4
_geom_torsion
_geom_torsion_publ_flag
Cl1 Mn1 N4 C17 . . . . -148.6(3) no
Cl1 Mn1 N4 C18 . . . . 35.1(2) no
O3 Mn1 N4 C17 . . . . 35.4(3) no
O3 Mn1 N4 C18 . . . . -140.9(2) no
N1 Mn1 N4 C17 1_546 . . . -53.9(3) no
N1 Mn1 N4 C18 1_546 . . . 129.9(2) no
N7 Mn1 N4 C17 1_564 . . . 122.7(3) no
N7 Mn1 N4 C18 1_564 . . . -53.5(2) no
Cl1 Mn1 N5 C19 . . . . 135.7(2) no
Cl1 Mn1 N5 C20 . . . . -49.0(2) no
O3 Mn1 N5 C19 . . . . -48.3(2) no
O3 Mn1 N5 C20 . . . . 127.0(2) no
N1 Mn1 N5 C19 1_546 . . . 41.1(2) no
N1 Mn1 N5 C20 1_546 . . . -143.6(2) no
N7 Mn1 N5 C19 1_564 . . . -135.6(2) no
N7 Mn1 N5 C20 1_564 . . . 39.7(2) no
Cl1 Mn1 N1 C1 . . 1_546 1_546 -3.7(2) no
Cl1 Mn1 N1 C2 . . 1_546 1_546 174.9(2) no
O3 Mn1 N1 C1 . . 1_546 1_546 176.9(2) no
O3 Mn1 N1 C2 . . 1_546 1_546 -4.6(2) no
N4 Mn1 N1 C1 . . 1_546 1_546 -97.6(2) no
N4 Mn1 N1 C2 . . 1_546 1_546 81.0(2) no
N5 Mn1 N1 C1 . . 1_546 1_546 90.3(2) no
N5 Mn1 N1 C2 . . 1_546 1_546 -91.2(2) no
Cl1 Mn1 N7 C35 . . 1_564 1_564 2.4(2) no
Cl1 Mn1 N7 C36 . . 1_564 1_564 -177.9(3) no
O3 Mn1 N7 C35 . . 1_564 1_564 -178.2(2) no
O3 Mn1 N7 C36 . . 1_564 1_564 1.6(3) no
N4 Mn1 N7 C35 . . 1_564 1_564 96.2(2) no
N4 Mn1 N7 C36 . . 1_564 1_564 -84.1(3) no
N5 Mn1 N7 C35 . . 1_564 1_564 -91.6(2) no
N5 Mn1 N7 C36 . . 1_564 1_564 88.2(3) no
C28 O1 C27 C24 . . . . -11.0(5) no
C28 O1 C27 C26 . . . . 170.9(3) no
C27 O1 C28 C29 . . . . -91.0(4) no
C27 O1 C28 C30 . . . . 94.8(4) no
C10 O2 C8 C7 . . . . -80.4(4) no
C10 O2 C8 C9 . . . . 103.1(3) no
C8 O2 C10 C11 . . . . 175.7(3) no
C8 O2 C10 C12 . . . . -4.9(4) no
C2 N1 C1 C3 . . . . 0.4(3) no
Mn1 N1 C1 C3 1_564 . . . 179.2(2) no
C1 N1 C2 N2 . . . . 0.0(3) no
Mn1 N1 C2 N2 1_564 . . . -178.81(16) no
C3 N2 C2 N1 . . . . -0.4(3) no
C5 N2 C2 N1 . . . . 179.1(2) no
C2 N2 C3 C1 . . . . 0.6(3) no
C5 N2 C3 C1 . . . . -178.8(2) no
C2 N2 C5 C4 . . . . -15.7(4) no
C2 N2 C5 C6 . . . . 164.2(3) no
C3 N2 C5 C4 . . . . 163.6(3) no
C3 N2 C5 C6 . . . . -16.5(4) no
C16 N3 C15 C13 . . . . -157.7(3) no
C16 N3 C15 C14 . . . . 23.7(4) no
C18 N3 C15 C13 . . . . 24.1(4) no
C18 N3 C15 C14 . . . . -154.5(3) no
C15 N3 C16 C17 . . . . -179.0(3) no
C18 N3 C16 C17 . . . . -0.5(3) no
C15 N3 C18 N4 . . . . 179.2(2) no
C16 N3 C18 N4 . . . . 0.6(3) no
Mn1 N4 C17 C16 . . . . -176.5(2) no
C18 N4 C17 C16 . . . . 0.2(4) no
Mn1 N4 C18 N3 . . . . 176.56(17) no
C17 N4 C18 N3 . . . . -0.5(3) no
Mn1 N5 C19 N6 . . . . 176.38(16) no
C20 N5 C19 N6 . . . . 0.3(3) no
Mn1 N5 C20 C21 . . . . -176.18(18) no
C19 N5 C20 C21 . . . . 0.0(3) no
C21 N6 C19 N5 . . . . -0.4(3) no
C22 N6 C19 N5 . . . . -176.8(2) no
C19 N6 C21 C20 . . . . 0.4(3) no
C22 N6 C21 C20 . . . . 176.7(2) no
C19 N6 C22 C23 . . . . 2.4(4) no
C19 N6 C22 C25 . . . . -179.6(3) no
C21 N6 C22 C23 . . . . -173.2(3) no
C21 N6 C22 C25 . . . . 4.9(4) no
C36 N7 C35 N8 . . . . 0.6(3) no
Mn1 N7 C35 N8 1_546 . . . -179.58(16) no
C35 N7 C36 C34 . . . . 0.1(4) no
Mn1 N7 C36 C34 1_546 . . . -179.7(2) no
C34 N8 C33 C31 . . . . 10.3(4) no
C34 N8 C33 C32 . . . . -168.0(4) no
C35 N8 C33 C31 . . . . -173.8(3) no
C35 N8 C33 C32 . . . . 7.9(4) no
C33 N8 C34 C36 . . . . 177.7(3) no
C35 N8 C34 C36 . . . . 1.1(4) no
C33 N8 C35 N7 . . . . -177.7(2) no
C34 N8 C35 N7 . . . . -1.1(3) no
C38 N9 C39 O4 . . . . -177.6(6) no
C37 N9 C39 O4 . . . . 4.0(10) no
N1 C1 C3 N2 . . . . -0.7(4) no
C9 C4 C5 C6 . . . . 0.3(4) no
C9 C4 C5 N2 . . . . -179.8(2) no
C5 C4 C9 C8 . . . . 0.4(4) no
C4 C5 C6 C7 . . . . -0.7(5) no
N2 C5 C6 C7 . . . . 179.4(3) no
C5 C6 C7 C8 . . . . 0.3(5) no
C6 C7 C8 C9 . . . . 0.4(5) no
C6 C7 C8 O2 . . . . -176.0(3) no
O2 C8 C9 C4 . . . . 175.7(2) no
C7 C8 C9 C4 . . . . -0.7(4) no
C12 C10 C11 C14 . . . . 1.4(4) no
O2 C10 C11 C14 . . . . -179.1(2) no
C11 C10 C12 C13 . . . . -0.3(4) no
O2 C10 C12 C13 . . . . -179.7(3) no
C10 C11 C14 C15 . . . . -1.7(4) no
C10 C12 C13 C15 . . . . -0.5(4) no
C12 C13 C15 C14 . . . . 0.2(4) no
C12 C13 C15 N3 . . . . -178.4(2) no
C11 C14 C15 N3 . . . . 179.4(2) no
C11 C14 C15 C13 . . . . 0.9(4) no
N3 C16 C17 N4 . . . . 0.2(4) no
N5 C20 C21 N6 . . . . -0.3(3) no
C25 C22 C23 C24 . . . . 2.6(5) no
N6 C22 C25 C26 . . . . 179.7(2) no
N6 C22 C23 C24 . . . . -179.3(3) no
C23 C22 C25 C26 . . . . -2.3(4) no
C22 C23 C24 C27 . . . . -0.9(6) no
C23 C24 C27 O1 . . . . -179.1(3) no
C23 C24 C27 C26 . . . . -1.2(5) no
C22 C25 C26 C27 . . . . 0.2(4) no
C25 C26 C27 C24 . . . . 1.5(4) no
C25 C26 C27 O1 . . . . 179.6(3) no
O1 C28 C29 C32 . . . . -175.8(4) no
C29 C28 C30 C31 . . . . 2.2(6) no
C30 C28 C29 C32 . . . . -1.5(6) no
O1 C28 C30 C31 . . . . 176.4(3) no
C28 C29 C32 C33 . . . . 0.3(7) no
C28 C30 C31 C33 . . . . -1.6(6) no
C30 C31 C33 C32 . . . . 0.4(5) no
C30 C31 C33 N8 . . . . -178.0(3) no
C29 C32 C33 N8 . . . . 178.6(4) no
C29 C32 C33 C31 . . . . 0.3(6) no
N8 C34 C36 N7 . . . . -0.8(4) no
